data_1010741
_chemical_name_systematic 'Cobalt phosphide (1/1)'
_chemical_formula_structural 'Co P'
_chemical_formula_sum 'Co P'
_publ_section_title 'Ueber die Phosphide des Kobalts'

loop_
_publ_author_name
'Biltz, W'
'Heimbrecht, M'

_journal_name_full
;
Zeitschrift fuer Anorganische und Allgemeine Chemie
;
_journal_coden_ASTM ZAACAB
_journal_volume 241
_journal_year 1939
_journal_page_first 349
_journal_page_last 360

loop_
_atom_site_label
_atom_site_fract_x
_atom_site_fract_y
_atom_site_fract_z
? ? ? ?

_cod_database_code 1010741
_journal_paper_doi 10.1002/zaac.19392410404
